data_2231459
loop_
_publ_author_name
'Danish, Muhammad'
'Tahir, M. Nawaz'
'Ahmad, Nazir'
'Nisa, Mehwish'
'Saleem, Iram'

_publ_section_title
;
 <i>catena</i>-Poly[(diaquastrontium)-bis(\m-2-methyl-3,5-dinitrobenzoato)]
;
_journal_coeditor_code DN2710
_journal_issue 9
_journal_name_full 'Acta Crystallographica Section E'
_journal_page_first m1302
_journal_paper_doi 10.1107/S1600536811033769
_journal_volume 67
_journal_year 2011
_chemical_formula_iupac '[Sr (C8 H5 N2 O6)2 (H2 O)2]'
_chemical_formula_moiety 'C16 H14 N4 O14 Sr'
_chemical_formula_sum 'C16 H14 N4 O14 Sr'
_chemical_formula_weight 573.93
_chemical_name_systematic
;
<i>catena</i>-Poly[(diaquastrontium)-bis(\m-2-methyl-3,5-dinitrobenzoato)]
;
_space_group_IT_number 2
_symmetry_cell_setting triclinic
_symmetry_space_group_name_Hall '-P 1'
_symmetry_space_group_name_H-M 'P -1'
_atom_sites_solution_hydrogens geom
_atom_sites_solution_primary direct
_atom_sites_solution_secondary difmap
_audit_creation_method SHELXL-97
_cell_angle_alpha 93.805(2)
_cell_angle_beta 104.5660(10)
_cell_angle_gamma 98.9710(10)
_cell_formula_units_Z 2
_cell_length_a 8.0901(3)
_cell_length_b 11.2278(4)
_cell_length_c 12.1356(4)
_cell_measurement_reflns_used 3510
_cell_measurement_temperature 296(2)
_cell_measurement_theta_max 25.25
_cell_measurement_theta_min 2.40
_cell_volume 1047.40(6)
_computing_cell_refinement 'SAINT (Bruker, 2009)'
_computing_data_collection 'APEX2 (Bruker, 2009)'
_computing_data_reduction 'SAINT (Bruker, 2009)'
_computing_molecular_graphics 'ORTEP-3 for Windows (Farrugia, 1997) and PLATON (Spek, 2009)'
_computing_publication_material
;
WinGX (Farrugia, 1999) and PLATON (Spek, 2009)
;
_computing_structure_refinement 'SHELXL97 (Sheldrick, 2008)'
_computing_structure_solution 'SHELXS97 (Sheldrick, 2008)'
_diffrn_ambient_temperature 296(2)
_diffrn_detector_area_resol_mean 8.10
_diffrn_measured_fraction_theta_full 0.993
_diffrn_measured_fraction_theta_max 0.993
_diffrn_measurement_device_type 'Bruker KAPPA APEXII CCD'
_diffrn_measurement_method \w
_diffrn_radiation_monochromator graphite
_diffrn_radiation_source 'fine-focus sealed tube'
_diffrn_radiation_type MoK\a
_diffrn_radiation_wavelength 0.71073
_diffrn_reflns_av_R_equivalents 0.0249
_diffrn_reflns_av_sigmaI/netI 0.0233
_diffrn_reflns_limit_h_max 9
_diffrn_reflns_limit_h_min -9
_diffrn_reflns_limit_k_max 13
_diffrn_reflns_limit_k_min -13
_diffrn_reflns_limit_l_max 14
_diffrn_reflns_limit_l_min -14
_diffrn_reflns_number 15464
_diffrn_reflns_theta_full 25.25
_diffrn_reflns_theta_max 25.25
_diffrn_reflns_theta_min 2.40
_diffrn_standards_number 0
_exptl_absorpt_coefficient_mu 2.659
_exptl_absorpt_correction_T_max 0.555
_exptl_absorpt_correction_T_min 0.457
_exptl_absorpt_correction_type multi-scan
_exptl_absorpt_process_details '(SADABS; Bruker, 2005)'
_exptl_crystal_colour 'light brown'
_exptl_crystal_density_diffrn 1.820
_exptl_crystal_density_method 'not measured'
_exptl_crystal_description prism
_exptl_crystal_F_000 576
_exptl_crystal_size_max 0.30
_exptl_crystal_size_mid 0.26
_exptl_crystal_size_min 0.22
_refine_diff_density_max 0.412
_refine_diff_density_min -0.327
_refine_ls_extinction_method none
_refine_ls_goodness_of_fit_ref 1.076
_refine_ls_hydrogen_treatment constr
_refine_ls_matrix_type full
_refine_ls_number_parameters 324
_refine_ls_number_reflns 3772
_refine_ls_number_restraints 6
_refine_ls_restrained_S_all 1.075
_refine_ls_R_factor_all 0.0260
_refine_ls_R_factor_gt 0.0229
_refine_ls_shift/su_max 0.001
_refine_ls_shift/su_mean 0.000
_refine_ls_structure_factor_coef Fsqd
_refine_ls_weighting_details 'calc w=1/[\s^2^(Fo^2^)+(0.0257P)^2^+0.5290P] where P=(Fo^2^+2Fc^2^)/3'
_refine_ls_weighting_scheme calc
_refine_ls_wR_factor_gt 0.0556
_refine_ls_wR_factor_ref 0.0568
_reflns_number_gt 3510
_reflns_number_total 3772
_reflns_threshold_expression I>2\s(I)
_cod_data_source_file dn2710.cif
_cod_data_source_block I
_cod_database_code 2231459
_cod_database_fobs_code 2231459

loop_
_symmetry_equiv_pos_site_id
_symmetry_equiv_pos_as_xyz
1 x,y,z
2 -x,-y,-z

loop_
_atom_site_type_symbol
_atom_site_label
_atom_site_fract_x
_atom_site_fract_y
_atom_site_fract_z
_atom_site_U_iso_or_equiv
_atom_site_adp_type
_atom_site_calc_flag
_atom_site_refinement_flags
_atom_site_occupancy
_atom_site_symmetry_multiplicity
_atom_site_disorder_assembly
_atom_site_disorder_group
Sr Sr1 0.72765(2) 0.986811(16) -0.047948(15) 0.02298(7) Uani d . 1 1 . .
O O1 0.96083(17) 0.87808(12) -0.07659(12) 0.0289(3) Uani d . 1 1 . .
O O2 1.19523(18) 0.82697(13) -0.11206(14) 0.0399(4) Uani d . 1 1 . .
O O3 1.0217(2) 0.39981(18) -0.37222(17) 0.0590(5) Uani d . 1 1 . .
O O4 0.7722(2) 0.30089(14) -0.36998(14) 0.0498(4) Uani d . 1 1 . .
O O5 0.6074(3) 0.35628(17) -0.02052(16) 0.0604(5) Uani d . 1 1 . .
O O6 0.7182(3) 0.51857(17) 0.09429(16) 0.0564(5) Uani d . 1 1 . .
O O7 0.78838(19) 0.86007(14) 0.12407(13) 0.0366(4) Uani d . 1 1 . .
O O8 0.54635(17) 0.92959(13) 0.11675(12) 0.0301(3) Uani d . 1 1 . .
O O11 0.6636(2) 0.48897(15) 0.47733(15) 0.0513(4) Uani d . 1 1 . .
O O12 0.5324(2) 0.46369(14) 0.29680(16) 0.0502(4) Uani d . 1 1 . .
O O13 0.5123(2) 0.80020(14) -0.15670(14) 0.0426(4) Uani d . 1 1 . .
H H13A 0.4157 0.7935 -0.1412 0.064 Uiso d R 1 1 . .
H H13B 0.5229 0.7316 -0.1843 0.064 Uiso d R 1 1 . .
O O14 0.85434(19) 1.13859(13) -0.16994(12) 0.0340(3) Uani d . 1 1 . .
H H14A 0.8052 1.1270 -0.2404 0.051 Uiso d R 1 1 . .
H H14B 0.9622 1.1428 -0.1606 0.051 Uiso d R 1 1 . .
N N1 0.8935(2) 0.38576(16) -0.33600(15) 0.0349(4) Uani d . 1 1 . .
N N2 0.6966(2) 0.45654(17) 0.00406(16) 0.0351(4) Uani d . 1 1 . .
N N4 0.6078(2) 0.52745(16) 0.38607(17) 0.0342(4) Uani d . 1 1 . .
C C1 1.0404(2) 0.80212(17) -0.11064(16) 0.0241(4) Uani d . 1 1 . .
C C2 0.9477(2) 0.67147(17) -0.14085(17) 0.0243(4) Uani d . 1 1 . .
C C3 0.9620(2) 0.59680(18) -0.23461(17) 0.0262(4) Uani d . 1 1 . .
C C4 0.8839(2) 0.47495(18) -0.24354(17) 0.0273(4) Uani d . 1 1 . .
C C5 0.7966(3) 0.42722(18) -0.16779(17) 0.0291(4) Uani d . 1 1 . .
H H5 0.7468 0.3455 -0.1767 0.035 Uiso calc R 1 1 . .
C C6 0.7863(2) 0.50508(18) -0.07884(17) 0.0268(4) Uani d . 1 1 . .
C C7 0.8586(2) 0.62640(18) -0.06419(17) 0.0268(4) Uani d . 1 1 . .
H H7 0.8479 0.6774 -0.0038 0.032 Uiso calc R 1 1 . .
C C8 1.0495(3) 0.6486(2) -0.32047(19) 0.0379(5) Uani d . 1 1 . .
H H8A 1.1671 0.6349 -0.3025 0.057 Uiso calc R 1 1 . .
H H8B 1.0492 0.7342 -0.3181 0.057 Uiso calc R 1 1 . .
H H8C 0.9884 0.6098 -0.3958 0.057 Uiso calc R 1 1 . .
C C9 0.6666(2) 0.87760(17) 0.16507(16) 0.0239(4) Uani d . 1 1 . .
C C10 0.6641(2) 0.83052(18) 0.27888(17) 0.0247(4) Uani d . 1 1 . .
C C11 0.6965(3) 0.91066(19) 0.37863(18) 0.0304(5) Uani d . 1 1 . .
C C12 0.6916(3) 0.8561(2) 0.47864(18) 0.0337(5) Uani d . 1 1 A .
C C13 0.6623(3) 0.7325(2) 0.48350(18) 0.0326(5) Uani d . 1 1 . .
H H13 0.6617 0.7000 0.5520 0.039 Uiso calc R 1 1 . .
C C14 0.6341(2) 0.65978(18) 0.38341(18) 0.0281(4) Uani d . 1 1 . .
C C15 0.6343(2) 0.70593(18) 0.28119(17) 0.0270(4) Uani d . 1 1 . .
H H15 0.6146 0.6541 0.2144 0.032 Uiso calc R 1 1 . .
C C16 0.7417(4) 1.0448(2) 0.3741(2) 0.0480(6) Uani d . 1 1 . .
H H16A 0.7830 1.0591 0.3077 0.072 Uiso calc R 1 1 . .
H H16B 0.8307 1.0803 0.4418 0.072 Uiso calc R 1 1 . .
H H16C 0.6405 1.0808 0.3698 0.072 Uiso calc R 1 1 . .
N N3 0.7184(3) 0.92991(19) 0.58829(17) 0.0518(6) Uani d D 1 1 . .
O O9A 0.6735(16) 0.9065(10) 0.6628(9) 0.0593(9) Uani d PD 0.22 1 A 1
O O10A 0.8550(14) 1.0269(8) 0.6060(7) 0.0593(9) Uani d PD 0.22 1 A 1
O O9B 0.7307(8) 0.8739(6) 0.6789(5) 0.0593(9) Uani d PD 0.46 1 A 2
O O10B 0.6867(14) 1.0348(8) 0.5829(6) 0.0593(9) Uani d PD 0.46 1 A 2
O O9C 0.8018(12) 0.8929(8) 0.6697(7) 0.0593(9) Uani d P 0.32 1 A 3
O O10C 0.652(2) 1.0180(12) 0.5977(9) 0.0593(9) Uani d P 0.32 1 A 3

loop_
_atom_site_aniso_label
_atom_site_aniso_U_11
_atom_site_aniso_U_22
_atom_site_aniso_U_33
_atom_site_aniso_U_12
_atom_site_aniso_U_13
_atom_site_aniso_U_23
Sr1 0.02117(10) 0.02063(11) 0.02858(11) 0.00491(7) 0.00800(7) 0.00476(7)
O1 0.0301(7) 0.0223(7) 0.0355(8) 0.0076(6) 0.0107(6) -0.0019(6)
O2 0.0277(8) 0.0321(8) 0.0597(10) -0.0007(6) 0.0187(7) -0.0107(7)
O3 0.0521(11) 0.0624(12) 0.0655(12) 0.0127(9) 0.0262(9) -0.0192(10)
O4 0.0681(12) 0.0284(9) 0.0440(10) -0.0036(8) 0.0089(8) -0.0080(7)
O5 0.0739(13) 0.0477(11) 0.0514(11) -0.0193(10) 0.0176(9) 0.0145(9)
O6 0.0797(13) 0.0508(11) 0.0498(11) 0.0098(10) 0.0390(10) 0.0028(9)
O7 0.0364(8) 0.0469(9) 0.0377(9) 0.0188(7) 0.0198(7) 0.0183(7)
O8 0.0282(7) 0.0308(8) 0.0333(8) 0.0094(6) 0.0072(6) 0.0105(6)
O11 0.0637(11) 0.0433(10) 0.0517(11) 0.0151(8) 0.0149(9) 0.0286(9)
O12 0.0640(11) 0.0281(9) 0.0529(11) 0.0046(8) 0.0082(9) 0.0029(8)
O13 0.0382(8) 0.0328(9) 0.0571(10) -0.0010(7) 0.0206(8) -0.0059(8)
O14 0.0382(8) 0.0366(9) 0.0284(8) 0.0087(7) 0.0092(6) 0.0067(6)
N1 0.0430(11) 0.0262(10) 0.0338(10) 0.0112(8) 0.0058(8) -0.0021(8)
N2 0.0359(10) 0.0349(11) 0.0375(11) 0.0088(8) 0.0115(8) 0.0120(9)
N4 0.0339(9) 0.0293(10) 0.0440(12) 0.0083(8) 0.0152(9) 0.0125(9)
C1 0.0272(10) 0.0231(10) 0.0218(10) 0.0050(8) 0.0061(8) 0.0017(8)
C2 0.0224(9) 0.0222(10) 0.0277(10) 0.0058(8) 0.0050(8) 0.0007(8)
C3 0.0240(9) 0.0247(11) 0.0295(11) 0.0072(8) 0.0053(8) 0.0005(8)
C4 0.0278(10) 0.0235(11) 0.0287(11) 0.0079(8) 0.0034(8) -0.0030(8)
C5 0.0308(10) 0.0188(10) 0.0342(12) 0.0042(8) 0.0028(8) 0.0020(9)
C6 0.0255(10) 0.0265(11) 0.0288(11) 0.0060(8) 0.0063(8) 0.0067(9)
C7 0.0276(10) 0.0256(11) 0.0271(11) 0.0075(8) 0.0065(8) -0.0010(8)
C8 0.0436(13) 0.0353(13) 0.0354(12) 0.0014(10) 0.0168(10) -0.0023(10)
C9 0.0256(10) 0.0204(10) 0.0253(10) 0.0026(8) 0.0065(8) 0.0036(8)
C10 0.0222(9) 0.0282(11) 0.0264(10) 0.0069(8) 0.0083(8) 0.0081(8)
C11 0.0343(11) 0.0283(11) 0.0286(11) 0.0052(9) 0.0080(9) 0.0054(9)
C12 0.0412(12) 0.0342(12) 0.0247(11) 0.0065(9) 0.0078(9) 0.0015(9)
C13 0.0365(11) 0.0359(12) 0.0286(11) 0.0091(9) 0.0108(9) 0.0107(9)
C14 0.0274(10) 0.0252(11) 0.0344(12) 0.0065(8) 0.0101(8) 0.0098(9)
C15 0.0284(10) 0.0283(11) 0.0262(10) 0.0073(8) 0.0092(8) 0.0043(9)
C16 0.0699(17) 0.0294(13) 0.0404(14) -0.0003(12) 0.0126(12) 0.0039(11)
N3 0.0852(17) 0.0397(13) 0.0271(11) 0.0132(12) 0.0077(11) 0.0043(9)
O9A 0.109(3) 0.045(2) 0.0305(13) 0.0171(19) 0.0261(15) 0.0079(12)
O10A 0.109(3) 0.045(2) 0.0305(13) 0.0171(19) 0.0261(15) 0.0079(12)
O9B 0.109(3) 0.045(2) 0.0305(13) 0.0171(19) 0.0261(15) 0.0079(12)
O10B 0.109(3) 0.045(2) 0.0305(13) 0.0171(19) 0.0261(15) 0.0079(12)
O9C 0.109(3) 0.045(2) 0.0305(13) 0.0171(19) 0.0261(15) 0.0079(12)
O10C 0.109(3) 0.045(2) 0.0305(13) 0.0171(19) 0.0261(15) 0.0079(12)

loop_
_atom_type_symbol
_atom_type_description
_atom_type_scat_dispersion_real
_atom_type_scat_dispersion_imag
_atom_type_scat_source
C C 0.0033 0.0016 'International Tables Vol C Tables 4.2.6.8 and 6.1.1.4'
H H 0.0000 0.0000 'International Tables Vol C Tables 4.2.6.8 and 6.1.1.4'
N N 0.0061 0.0033 'International Tables Vol C Tables 4.2.6.8 and 6.1.1.4'
O O 0.0106 0.0060 'International Tables Vol C Tables 4.2.6.8 and 6.1.1.4'
Sr Sr -1.5307 3.2498 'International Tables Vol C Tables 4.2.6.8 and 6.1.1.4'

loop_
_geom_angle_atom_site_label_1
_geom_angle_atom_site_label_2
_geom_angle_atom_site_label_3
_geom_angle_site_symmetry_1
_geom_angle_site_symmetry_3
_geom_angle
O1 Sr1 O8 . 2_675 153.44(5)
O1 Sr1 O13 . . 86.98(5)
O8 Sr1 O13 2_675 . 77.46(5)
O1 Sr1 O14 . . 83.09(5)
O8 Sr1 O14 2_675 . 84.89(4)
O13 Sr1 O14 . . 116.73(5)
O1 Sr1 O7 . . 75.24(4)
O8 Sr1 O7 2_675 . 124.33(4)
O13 Sr1 O7 . . 86.64(5)
O14 Sr1 O7 . . 147.29(5)
O1 Sr1 O2 . 2_775 119.29(4)
O8 Sr1 O2 2_675 2_775 83.09(5)
O13 Sr1 O2 . 2_775 148.57(5)
O14 Sr1 O2 . 2_775 85.42(5)
O7 Sr1 O2 . 2_775 84.22(5)
O1 Sr1 O1 . 2_775 72.29(5)
O8 Sr1 O1 2_675 2_775 124.54(4)
O13 Sr1 O1 . 2_775 157.99(5)
O14 Sr1 O1 . 2_775 68.99(4)
O7 Sr1 O1 . 2_775 81.10(5)
O2 Sr1 O1 2_775 2_775 48.12(4)
O1 Sr1 O8 . . 121.98(4)
O8 Sr1 O8 2_675 . 76.76(5)
O13 Sr1 O8 . . 80.21(5)
O14 Sr1 O8 . . 151.79(4)
O7 Sr1 O8 . . 47.88(4)
O2 Sr1 O8 2_775 . 71.38(4)
O1 Sr1 O8 2_775 . 104.24(4)
O1 Sr1 C1 . 2_775 96.93(5)
O8 Sr1 C1 2_675 2_775 101.60(5)
O13 Sr1 C1 . 2_775 171.27(5)
O14 Sr1 C1 . 2_775 71.62(5)
O7 Sr1 C1 . 2_775 86.82(5)
O2 Sr1 C1 2_775 2_775 24.39(5)
O1 Sr1 C1 2_775 2_775 24.65(4)
O8 Sr1 C1 . 2_775 91.11(5)
O1 Sr1 C9 . . 98.77(5)
O8 Sr1 C9 2_675 . 100.97(5)
O13 Sr1 C9 . . 84.51(5)
O14 Sr1 C9 . . 158.76(5)
O7 Sr1 C9 . . 23.76(5)
O2 Sr1 C9 2_775 . 75.16(5)
O1 Sr1 C9 2_775 . 91.28(5)
O8 Sr1 C9 . . 24.22(4)
C1 Sr1 C9 2_775 . 87.17(5)
O1 Sr1 Sr1 . 2_675 153.42(3)
O8 Sr1 Sr1 2_675 2_675 40.93(3)
O13 Sr1 Sr1 . 2_675 75.81(4)
O14 Sr1 Sr1 . 2_675 122.66(3)
O7 Sr1 Sr1 . 2_675 83.55(3)
O2 Sr1 Sr1 2_775 2_675 73.31(3)
O1 Sr1 Sr1 2_775 2_675 120.43(3)
O8 Sr1 Sr1 . 2_675 35.83(3)
C1 Sr1 Sr1 2_775 2_675 97.70(4)
C9 Sr1 Sr1 . 2_675 60.04(4)
O1 Sr1 Sr1 . 2_775 38.23(3)
O8 Sr1 Sr1 2_675 2_775 153.40(3)
O13 Sr1 Sr1 . 2_775 124.84(4)
O14 Sr1 Sr1 . 2_775 72.32(3)
O7 Sr1 Sr1 . 2_775 75.50(3)
O2 Sr1 Sr1 2_775 2_775 81.60(3)
O1 Sr1 Sr1 2_775 2_775 34.06(3)
O8 Sr1 Sr1 . 2_775 118.10(3)
C1 Sr1 Sr1 2_775 2_775 58.70(4)
C9 Sr1 Sr1 . 2_775 95.98(4)
Sr1 Sr1 Sr1 2_675 2_775 148.730(10)
C1 O1 Sr1 . . 162.80(13)
C1 O1 Sr1 . 2_775 89.47(11)
Sr1 O1 Sr1 . 2_775 107.71(5)
C1 O2 Sr1 . 2_775 94.42(12)
C9 O7 Sr1 . . 99.20(11)
C9 O8 Sr1 . 2_675 167.96(13)
C9 O8 Sr1 . . 88.59(11)
Sr1 O8 Sr1 2_675 . 103.24(5)
Sr1 O13 H13A . . 113.0
Sr1 O13 H13B . . 133.9
H13A O13 H13B . . 108.6
Sr1 O14 H14A . . 115.0
Sr1 O14 H14B . . 113.0
H14A O14 H14B . . 108.7
O3 N1 O4 . . 124.04(19)
O3 N1 C4 . . 118.53(18)
O4 N1 C4 . . 117.42(18)
O5 N2 O6 . . 123.78(19)
O5 N2 C6 . . 118.20(19)
O6 N2 C6 . . 118.01(18)
O12 N4 O11 . . 124.47(19)
O12 N4 C14 . . 117.73(18)
O11 N4 C14 . . 117.80(19)
O2 C1 O1 . . 123.18(18)
O2 C1 C2 . . 118.70(17)
O1 C1 C2 . . 117.87(17)
O2 C1 Sr1 . 2_775 61.19(10)
O1 C1 Sr1 . 2_775 65.88(10)
C2 C1 Sr1 . 2_775 154.25(12)
C7 C2 C3 . . 121.55(18)
C7 C2 C1 . . 115.48(17)
C3 C2 C1 . . 122.75(17)
C4 C3 C2 . . 115.64(18)
C4 C3 C8 . . 123.49(18)
C2 C3 C8 . . 120.81(18)
C5 C4 C3 . . 124.09(18)
C5 C4 N1 . . 114.59(17)
C3 C4 N1 . . 121.30(18)
C6 C5 C4 . . 117.31(18)
C6 C5 H5 . . 121.3
C4 C5 H5 . . 121.3
C5 C6 C7 . . 122.30(19)
C5 C6 N2 . . 118.54(18)
C7 C6 N2 . . 119.16(18)
C6 C7 C2 . . 119.08(18)
C6 C7 H7 . . 120.5
C2 C7 H7 . . 120.5
C3 C8 H8A . . 109.5
C3 C8 H8B . . 109.5
H8A C8 H8B . . 109.5
C3 C8 H8C . . 109.5
H8A C8 H8C . . 109.5
H8B C8 H8C . . 109.5
O7 C9 O8 . . 123.75(18)
O7 C9 C10 . . 117.35(16)
O8 C9 C10 . . 118.89(16)
O7 C9 Sr1 . . 57.03(10)
O8 C9 Sr1 . . 67.18(10)
C10 C9 Sr1 . . 171.63(13)
C15 C10 C11 . . 121.49(18)
C15 C10 C9 . . 117.58(17)
C11 C10 C9 . . 120.90(17)
C12 C11 C10 . . 115.53(18)
C12 C11 C16 . . 124.6(2)
C10 C11 C16 . . 119.78(18)
C13 C12 C11 . . 124.2(2)
C13 C12 N3 . . 114.81(19)
C11 C12 N3 . . 120.96(19)
C14 C13 C12 . . 117.11(19)
C14 C13 H13 . . 121.4
C12 C13 H13 . . 121.4
C13 C14 C15 . . 122.37(19)
C13 C14 N4 . . 118.58(18)
C15 C14 N4 . . 119.03(19)
C14 C15 C10 . . 119.25(19)
C14 C15 H15 . . 120.4
C10 C15 H15 . . 120.4
C11 C16 H16A . . 109.5
C11 C16 H16B . . 109.5
H16A C16 H16B . . 109.5
C11 C16 H16C . . 109.5
H16A C16 H16C . . 109.5
H16B C16 H16C . . 109.5
O9A N3 O9C . . 55.0(6)
O9A N3 O10C . . 83.7(7)
O9C N3 O10C . . 121.3(7)
O9A N3 O10B . . 100.2(6)
O9C N3 O10B . . 126.1(7)
O10C N3 O10B . . 18.6(6)
O9A N3 O9B . . 29.3(6)
O9C N3 O9B . . 28.6(4)
O10C N3 O9B . . 110.3(5)
O10B N3 O9B . . 123.9(4)
O9A N3 O10A . . 116.7(7)
O9C N3 O10A . . 87.0(6)
O10C N3 O10A . . 76.0(7)
O10B N3 O10A . . 60.8(6)
O9B N3 O10A . . 110.5(5)
O9A N3 C12 . . 129.1(6)
O9C N3 C12 . . 115.3(5)
O10C N3 C12 . . 123.2(6)
O10B N3 C12 . . 116.4(4)
O9B N3 C12 . . 117.4(3)
O10A N3 C12 . . 111.8(4)

loop_
_geom_bond_atom_site_label_1
_geom_bond_atom_site_label_2
_geom_bond_site_symmetry_2
_geom_bond_distance
Sr1 O1 . 2.4822(13)
Sr1 O8 2_675 2.5127(13)
Sr1 O13 . 2.5504(15)
Sr1 O14 . 2.5884(14)
Sr1 O7 . 2.5924(14)
Sr1 O2 2_775 2.6413(15)
Sr1 O1 2_775 2.7431(14)
Sr1 O8 . 2.8124(14)
Sr1 C1 2_775 3.0054(19)
Sr1 C9 . 3.0502(19)
Sr1 Sr1 2_675 4.1785(4)
Sr1 Sr1 2_775 4.2225(4)
O1 C1 . 1.254(2)
O1 Sr1 2_775 2.7431(14)
O2 C1 . 1.245(2)
O2 Sr1 2_775 2.6413(15)
O3 N1 . 1.217(2)
O4 N1 . 1.222(2)
O5 N2 . 1.213(2)
O6 N2 . 1.216(3)
O7 C9 . 1.245(2)
O8 C9 . 1.252(2)
O8 Sr1 2_675 2.5127(13)
O11 N4 . 1.221(2)
O12 N4 . 1.219(2)
O13 H13A . 0.8429
O13 H13B . 0.8442
O14 H14A . 0.8390
O14 H14B . 0.8448
N1 C4 . 1.479(3)
N2 C6 . 1.467(3)
N4 C14 . 1.471(3)
C1 C2 . 1.515(3)
C1 Sr1 2_775 3.0054(19)
C2 C7 . 1.388(3)
C2 C3 . 1.407(3)
C3 C4 . 1.400(3)
C3 C8 . 1.499(3)
C4 C5 . 1.380(3)
C5 C6 . 1.371(3)
C5 H5 . 0.9300
C6 C7 . 1.377(3)
C7 H7 . 0.9300
C8 H8A . 0.9600
C8 H8B . 0.9600
C8 H8C . 0.9600
C9 C10 . 1.515(3)
C10 C15 . 1.385(3)
C10 C11 . 1.402(3)
C11 C12 . 1.402(3)
C11 C16 . 1.502(3)
C12 C13 . 1.379(3)
C12 N3 . 1.469(3)
C13 C14 . 1.366(3)
C13 H13 . 0.9300
C14 C15 . 1.376(3)
C15 H15 . 0.9300
C16 H16A . 0.9600
C16 H16B . 0.9600
C16 H16C . 0.9600
N3 O9A . 1.089(12)
N3 O9C . 1.188(9)
N3 O10C . 1.207(17)
N3 O10B . 1.246(11)
N3 O9B . 1.292(7)
N3 O10A . 1.388(10)

loop_
_geom_hbond_atom_site_label_D
_geom_hbond_atom_site_label_H
_geom_hbond_atom_site_label_A
_geom_hbond_site_symmetry_A
_geom_hbond_distance_DH
_geom_hbond_distance_HA
_geom_hbond_distance_DA
_geom_hbond_angle_DHA
O13 H13A O2 1_455 0.84 1.99 2.808(2) 163.7
O13 H13B O12 2_665 0.84 2.42 3.238(2) 163.1
O14 H14A O4 1_565 0.84 2.59 3.132(2) 123.3
O14 H14B O7 2_775 0.84 1.96 2.800(2) 173.0
O14 H14A O10B 1_554 0.84 2.23 3.032(8) 161.2
C15 H15 O6 . 0.93 2.42 3.258(3) 149.8
C15 H15 O5 2_665 0.93 2.56 3.238(3) 130.2

loop_
_geom_torsion_atom_site_label_1
_geom_torsion_atom_site_label_2
_geom_torsion_atom_site_label_3
_geom_torsion_atom_site_label_4
_geom_torsion
O2 C1 C2 C7 130.4(2)
O1 C1 C2 C7 -44.0(2)
O2 C1 C2 C3 -44.4(3)
O1 C1 C2 C3 141.18(19)
C7 C2 C3 C4 -1.2(3)
C1 C2 C3 C4 173.29(17)
C7 C2 C3 C8 176.31(19)
C1 C2 C3 C8 -9.2(3)
C2 C3 C4 C5 0.3(3)
C8 C3 C4 C5 -177.2(2)
C2 C3 C4 N1 -178.18(16)
C8 C3 C4 N1 4.4(3)
O3 N1 C4 C5 -147.1(2)
O4 N1 C4 C5 31.7(3)
O3 N1 C4 C3 31.6(3)
O4 N1 C4 C3 -149.64(19)
C3 C4 C5 C6 0.2(3)
N1 C4 C5 C6 178.77(16)
C4 C5 C6 C7 0.2(3)
C4 C5 C6 N2 -179.05(17)
O5 N2 C6 C5 -13.9(3)
O6 N2 C6 C5 165.09(19)
O5 N2 C6 C7 166.86(19)
O6 N2 C6 C7 -14.2(3)
C5 C6 C7 C2 -1.1(3)
N2 C6 C7 C2 178.14(17)
C3 C2 C7 C6 1.6(3)
C1 C2 C7 C6 -173.25(17)
O7 C9 C10 C15 -67.7(2)
O8 C9 C10 C15 111.1(2)
O7 C9 C10 C11 110.3(2)
O8 C9 C10 C11 -70.9(2)
C15 C10 C11 C12 -1.7(3)
C9 C10 C11 C12 -179.61(18)
C15 C10 C11 C16 175.3(2)
C9 C10 C11 C16 -2.6(3)
C10 C11 C12 C13 1.7(3)
C16 C11 C12 C13 -175.1(2)
C10 C11 C12 N3 -178.2(2)
C16 C11 C12 N3 4.9(3)
C11 C12 C13 C14 -0.9(3)
N3 C12 C13 C14 179.06(19)
C12 C13 C14 C15 0.0(3)
C12 C13 C14 N4 178.08(18)
O12 N4 C14 C13 158.1(2)
O11 N4 C14 C13 -22.2(3)
O12 N4 C14 C15 -23.7(3)
O11 N4 C14 C15 155.96(19)
C13 C14 C15 C10 0.0(3)
N4 C14 C15 C10 -178.07(16)
C11 C10 C15 C14 0.9(3)
C9 C10 C15 C14 178.88(17)
C13 C12 N3 O9A -25.2(9)
C11 C12 N3 O9A 154.8(8)
C13 C12 N3 O9C 39.2(5)
C11 C12 N3 O9C -140.8(5)
C13 C12 N3 O10C -136.4(6)
C11 C12 N3 O10C 43.6(7)
C13 C12 N3 O10B -156.3(5)
C11 C12 N3 O10B 23.6(6)
C13 C12 N3 O9B 7.3(4)
C11 C12 N3 O9B -172.7(4)
C13 C12 N3 O10A 136.5(5)
C11 C12 N3 O10A -43.5(5)
